data_4348560
loop_
_publ_author_name
'Gonz\'alez-Barcia, Luis M'
'Romero, Mar\'ia J'
'Gonz\'alez Noya, Ana M'
'Bermejo, Manuel R.'
'Maneiro, Marcelino'
'Zaragoza, Guillermo'
'Pedrido, Rosa'

_publ_section_title
;
 &quot;The Golden Method&quot;: Electrochemical Synthesis Is an Efficient
 Route to Gold Complexes.
;
_journal_issue 16
_journal_name_full 'Inorganic chemistry'
_journal_page_first 7823
_journal_page_last 7825
_journal_paper_doi 10.1021/acs.inorgchem.6b01362
_journal_volume 55
_journal_year 2016
_chemical_absolute_configuration ad
_chemical_compound_source 'synthesis as described'
_chemical_formula_moiety 'C54 H46 Au2 N6 O2 P2 S2, 2(C2 H3 N)'
_chemical_formula_sum 'C58 H52 Au2 N8 O2 P2 S2'
_chemical_formula_weight 1413.10
_space_group_IT_number 4
_space_group_name_Hall 'P 2yb'
_space_group_name_H-M_alt 'P 1 21 1'
_symmetry_cell_setting monoclinic
_symmetry_Int_Tables_number 4
_symmetry_space_group_name_Hall 'P 2yb'
_symmetry_space_group_name_H-M 'P 1 21 1'
_atom_sites_solution_hydrogens mixed
_audit_conform_dict_location ftp://ftp.iucr.org/pub/cif_core.dic
_audit_conform_dict_name cif_core.dic
_audit_conform_dict_version 2.4.3
_audit_creation_date 2016-07-05T09:41:41-00:00
_audit_creation_method 'WinGX routine CIF_UPDATE'
_cell_angle_alpha 90
_cell_angle_beta 91.038(4)
_cell_angle_gamma 90
_cell_formula_units_Z 2
_cell_length_a 10.7980(10)
_cell_length_b 22.303(2)
_cell_length_c 11.3535(9)
_cell_measurement_reflns_used 1831
_cell_measurement_temperature 100(2)
_cell_measurement_theta_max 27.08
_cell_measurement_theta_min 2.62
_cell_measurement_wavelength 0.71073
_cell_volume 2733.8(4)
_computing_cell_refinement 'APPEX2 (BRUKER AXS, 2005)'
_computing_data_collection 'APPEX2 (BRUKER AXS, 2005)'
_computing_data_reduction 'APPEX2 (BRUKER AXS, 2005)'
_computing_molecular_graphics 'Ortep-3 for Windows (Farrugia, 1997)'
_computing_publication_material 'WinGX publication routines (Farrugia, 1999)'
_computing_structure_refinement 'SHELXL-2014/7 (Sheldrick, 2014)'
_computing_structure_solution 'SIR97 (Giacovazzo et al, 1997)'
_diffrn_ambient_temperature 100(2)
_diffrn_measured_fraction_theta_full 0.999
_diffrn_measured_fraction_theta_max 0.99
_diffrn_measurement_device 'four-circle diffractometer'
_diffrn_measurement_device_type 'BRUKER APPEX-II CCD'
_diffrn_measurement_method 'omega and phi scans'
_diffrn_radiation_monochromator graphite
_diffrn_radiation_probe x-ray
_diffrn_radiation_source 'fine-focus sealed tube'
_diffrn_radiation_type MoK\a
_diffrn_radiation_wavelength 0.7107
_diffrn_reflns_av_R_equivalents 0.0676
_diffrn_reflns_av_unetI/netI 0.0855
_diffrn_reflns_Laue_measured_fraction_full 0.999
_diffrn_reflns_Laue_measured_fraction_max 0.99
_diffrn_reflns_limit_h_max 14
_diffrn_reflns_limit_h_min -14
_diffrn_reflns_limit_k_max 29
_diffrn_reflns_limit_k_min -29
_diffrn_reflns_limit_l_max 15
_diffrn_reflns_limit_l_min -8
_diffrn_reflns_number 44217
_diffrn_reflns_point_group_measured_fraction_full 1
_diffrn_reflns_point_group_measured_fraction_max 0.99
_diffrn_reflns_theta_full 25.242
_diffrn_reflns_theta_max 28.392
_diffrn_reflns_theta_min 1.826
_exptl_absorpt_coefficient_mu 5.546
_exptl_absorpt_correction_T_max 0.5870
_exptl_absorpt_correction_T_min 0.3867
_exptl_absorpt_correction_type multi-scan
_exptl_absorpt_process_details 'BRUKER SADABS-2012/1'
_exptl_crystal_colour 'light yellow'
_exptl_crystal_density_diffrn 1.717
_exptl_crystal_density_method 'not measured'
_exptl_crystal_description Needle
_exptl_crystal_F_000 1384
_exptl_crystal_size_max 0.24
_exptl_crystal_size_mid 0.06
_exptl_crystal_size_min 0.03
_refine_diff_density_max 3.899
_refine_diff_density_min -4.319
_refine_diff_density_rms 0.25
_refine_ls_abs_structure_details
;
 Refined as an inversion twin.
;
_refine_ls_abs_structure_Flack 0.246(13)
_refine_ls_extinction_method none
_refine_ls_goodness_of_fit_ref 1.004
_refine_ls_hydrogen_treatment mixed
_refine_ls_matrix_type full
_refine_ls_number_constraints 0
_refine_ls_number_parameters 678
_refine_ls_number_reflns 13360
_refine_ls_number_restraints 16
_refine_ls_restrained_S_all 1.004
_refine_ls_R_factor_all 0.0825
_refine_ls_R_factor_gt 0.0606
_refine_ls_shift/su_max 0.002
_refine_ls_shift/su_mean 0
_refine_ls_structure_factor_coef Fsqd
_refine_ls_weighting_details 'w=1/[\s^2^(Fo^2^)+(0.0830P)^2^+5.2557P] where P=(Fo^2^+2Fc^2^)/3'
_refine_ls_weighting_scheme calc
_refine_ls_wR_factor_gt 0.1342
_refine_ls_wR_factor_ref 0.1446
_reflns_Friedel_coverage 0.951
_reflns_Friedel_fraction_full 1
_reflns_Friedel_fraction_max 0.991
_reflns_number_gt 10709
_reflns_number_total 13360
_reflns_threshold_expression 'I > 2\s(I)'
_cod_data_source_file ic6b01362_si_002.cif
_cod_data_source_block LM18AuL2
_cod_original_cell_volume 2733.9(4)
_cod_original_sg_symbol_H-M 'P 21'
_cod_original_formula_sum 'C58 H52 Au2 N8 O2 P2 S2 '
_cod_database_code 4348560
_shelx_estimated_absorpt_t_min 0.35
_shelx_estimated_absorpt_t_max 0.851

loop_
_symmetry_equiv_pos_as_xyz
'x, y, z'
'-x, y+1/2, -z'

loop_
_atom_site_label
_atom_site_type_symbol
_atom_site_fract_x
_atom_site_fract_y
_atom_site_fract_z
_atom_site_U_iso_or_equiv
_atom_site_adp_type
_atom_site_occupancy
_atom_site_site_symmetry_order
_atom_site_calc_flag
_atom_site_refinement_flags_posn
_atom_site_refinement_flags_adp
C1 C -0.0168(17) 0.6299(10) 0.8450(19) 0.051(6) Uani 1 1 d . .
H1A H -0.0613 0.6283 0.7691 0.077 Uiso 1 1 calc R U
H1B H -0.0723 0.6448 0.9057 0.077 Uiso 1 1 calc R U
H1C H 0.012 0.5896 0.8664 0.077 Uiso 1 1 calc R U
C2 C 0.1838(17) 0.6482(9) 0.7734(17) 0.041(4) Uani 1 1 d . .
C3 C 0.275(2) 0.6896(11) 0.756(2) 0.060(6) Uani 1 1 d . .
H3 H 0.2666 0.7282 0.7904 0.072 Uiso 1 1 calc R U
C4 C 0.3805(18) 0.6768(9) 0.690(2) 0.046(5) Uani 1 1 d . .
H4 H 0.4446 0.7055 0.6809 0.056 Uiso 1 1 calc R U
C5 C 0.3873(14) 0.6215(9) 0.6379(13) 0.026(4) Uani 1 1 d . .
C6 C 0.2955(16) 0.5812(9) 0.6581(14) 0.036(4) Uani 1 1 d . .
H6 H 0.3013 0.5425 0.6236 0.043 Uiso 1 1 calc R U
C7 C 0.1951(17) 0.5937(9) 0.7261(13) 0.033(4) Uani 1 1 d . .
H7 H 0.1341 0.5639 0.7393 0.04 Uiso 1 1 calc R U
C8 C 0.5024(13) 0.5730(7) 0.4766(12) 0.022(3) Uani 1 1 d . .
C9 C 0.3055(12) 0.4902(7) 0.3048(13) 0.025(4) Uani 1 1 d . .
H9 H 0.3049 0.4674 0.2341 0.03 Uiso 1 1 calc R U
C10 C 0.1841(12) 0.4987(10) 0.3638(12) 0.032(4) Uani 1 1 d . .
C11 C 0.1663(16) 0.4676(8) 0.4674(14) 0.035(4) Uani 1 1 d . .
H11 H 0.2299 0.4419 0.4966 0.042 Uiso 1 1 calc R U
C12 C 0.0564(17) 0.4733(8) 0.5303(13) 0.035(4) Uani 1 1 d . .
H12 H 0.0449 0.4515 0.6012 0.042 Uiso 1 1 calc R U
C13 C -0.0347(13) 0.5111(9) 0.4874(12) 0.031(4) Uani 1 1 d . .
H13 H -0.1092 0.516 0.5296 0.037 Uiso 1 1 calc R U
C14 C -0.0183(14) 0.5418(8) 0.3834(14) 0.029(4) Uani 1 1 d . .
H14 H -0.0819 0.5675 0.3542 0.035 Uiso 1 1 calc R U
C15 C 0.0900(13) 0.5356(7) 0.3212(12) 0.021(3) Uani 1 1 d . .
C16 C -0.0314(13) 0.6174(6) 0.1595(12) 0.016(3) Uani 1 1 d . .
C17 C -0.0383(17) 0.6761(9) 0.1929(19) 0.044(5) Uani 1 1 d . .
H17 H 0.0326 0.6957 0.2251 0.052 Uiso 1 1 calc R U
C18 C -0.1490(18) 0.7069(9) 0.180(2) 0.053(6) Uani 1 1 d . .
H18 H -0.1542 0.7478 0.2032 0.064 Uiso 1 1 calc R U
C19 C -0.2519(16) 0.6782(8) 0.1327(17) 0.036(4) Uani 1 1 d . .
H19 H -0.3279 0.6994 0.124 0.043 Uiso 1 1 calc R U
C20 C -0.2450(16) 0.6200(8) 0.0988(16) 0.030(4) Uani 1 1 d . .
H20 H -0.3151 0.6005 0.0647 0.036 Uiso 1 1 calc R U
C21 C -0.1357(13) 0.5898(7) 0.1143(14) 0.021(3) Uani 1 1 d . .
H21 H -0.1318 0.5487 0.0932 0.025 Uiso 1 1 calc R U
C22 C 0.2317(13) 0.6286(7) 0.2025(14) 0.023(3) Uani 1 1 d . .
C23 C 0.2619(14) 0.6501(8) 0.3139(14) 0.027(4) Uani 1 1 d . .
H23 H 0.2211 0.6348 0.381 0.032 Uiso 1 1 calc R U
C24 C 0.3524(16) 0.6941(9) 0.3270(17) 0.036(4) Uani 1 1 d . .
H24 H 0.3734 0.7093 0.403 0.044 Uiso 1 1 calc R U
C25 C 0.4114(16) 0.7155(9) 0.2292(18) 0.038(4) Uani 1 1 d . .
H25 H 0.4733 0.7456 0.2379 0.046 Uiso 1 1 calc R U
C26 C 0.3811(16) 0.6936(9) 0.118(2) 0.038(5) Uani 1 1 d . .
H26 H 0.4212 0.7093 0.0509 0.046 Uiso 1 1 calc R U
C27 C 0.2932(14) 0.6493(8) 0.1046(15) 0.031(4) Uani 1 1 d . .
H27 H 0.275 0.6331 0.0289 0.038 Uiso 1 1 calc R U
C28 C 0.748(2) 0.3469(12) -0.5726(17) 0.062(7) Uani 1 1 d . .
H28A H 0.7262 0.3852 -0.6099 0.093 Uiso 1 1 calc R U
H28B H 0.8038 0.3245 -0.6239 0.093 Uiso 1 1 calc R U
H28C H 0.7902 0.3546 -0.4967 0.093 Uiso 1 1 calc R U
C29 C 0.5544(17) 0.3389(9) -0.4848(14) 0.038(4) Uani 1 1 d . .
C30 C 0.5619(18) 0.3938(9) -0.4277(16) 0.039(5) Uani 1 1 d . .
H30 H 0.6319 0.4189 -0.4384 0.047 Uiso 1 1 calc R U
C31 C 0.4661(15) 0.4122(9) -0.3543(14) 0.034(4) Uani 1 1 d . .
H31 H 0.4732 0.4496 -0.3145 0.041 Uiso 1 1 calc R U
C32 C 0.3630(17) 0.3780(9) -0.3384(14) 0.029(4) Uani 1 1 d . U
C33 C 0.3540(16) 0.3245(8) -0.3981(15) 0.033(4) Uani 1 1 d . .
H33 H 0.282 0.3005 -0.39 0.039 Uiso 1 1 calc R U
C34 C 0.450(2) 0.3047(9) -0.4706(15) 0.044(5) Uani 1 1 d . .
H34 H 0.442 0.2674 -0.5103 0.053 Uiso 1 1 calc R U
C35 C 0.2559(14) 0.4329(7) -0.1779(14) 0.027(3) Uani 1 1 d . .
C36 C 0.4553(12) 0.5150(7) -0.0101(11) 0.023(3) Uani 1 1 d . .
H36 H 0.4547 0.5369 0.0617 0.028 Uiso 1 1 calc R U
C37 C 0.5738(12) 0.5087(9) -0.0678(11) 0.023(3) Uani 1 1 d . .
C38 C 0.6728(13) 0.4720(7) -0.0227(11) 0.021(3) Uani 1 1 d . .
C39 C 0.7828(14) 0.4687(7) -0.0836(12) 0.022(3) Uani 1 1 d . .
H39 H 0.8496 0.4457 -0.0519 0.027 Uiso 1 1 calc R U
C40 C 0.7969(12) 0.4978(9) -0.1875(11) 0.026(3) Uani 1 1 d . .
H40 H 0.8731 0.4944 -0.2275 0.031 Uiso 1 1 calc R U
C41 C 0.7007(17) 0.5330(9) -0.2376(18) 0.044(5) Uani 1 1 d . .
H41 H 0.7132 0.5541 -0.3091 0.053 Uiso 1 1 calc R U
C42 C 0.5883(14) 0.5365(8) -0.1816(16) 0.034(4) Uani 1 1 d . .
H42 H 0.5208 0.5572 -0.2178 0.041 Uiso 1 1 calc R U
C43 C 0.7947(14) 0.3900(8) 0.1333(14) 0.023(3) Uani 1 1 d . .
C44 C 0.8063(17) 0.3352(8) 0.0799(17) 0.036(4) Uani 1 1 d . .
H44 H 0.7388 0.3194 0.035 0.043 Uiso 1 1 calc R U
C45 C 0.9141(17) 0.3028(9) 0.090(2) 0.046(5) Uani 1 1 d . .
H45 H 0.9196 0.2649 0.0526 0.055 Uiso 1 1 calc R U
C46 C 1.013(2) 0.3236(9) 0.1537(18) 0.046(5) Uani 1 1 d . U
H46 H 1.0871 0.3007 0.1601 0.055 Uiso 1 1 calc R U
C47 C 1.0041(16) 0.3788(9) 0.2087(19) 0.043(5) Uani 1 1 d . .
H47 H 1.0721 0.3935 0.2545 0.052 Uiso 1 1 calc R U
C48 C 0.8959(15) 0.4131(8) 0.1976(17) 0.034(4) Uani 1 1 d . .
H48 H 0.8911 0.4516 0.2331 0.041 Uiso 1 1 calc R U
C49 C 0.5331(13) 0.3807(7) 0.0992(12) 0.021(3) Uani 1 1 d . .
C50 C 0.4946(14) 0.3598(7) -0.0138(14) 0.024(3) Uani 1 1 d . .
H50 H 0.5309 0.3755 -0.0829 0.028 Uiso 1 1 calc R U
C51 C 0.4047(17) 0.3169(8) -0.0215(16) 0.033(4) Uani 1 1 d . .
H51 H 0.3787 0.3028 -0.0969 0.039 Uiso 1 1 calc R U
C52 C 0.3505(17) 0.2937(9) 0.0778(18) 0.039(5) Uani 1 1 d . .
H52 H 0.2889 0.2634 0.0704 0.047 Uiso 1 1 calc R U
C53 C 0.3858(18) 0.3143(9) 0.1869(19) 0.037(5) Uani 1 1 d . .
H53 H 0.3479 0.2988 0.2554 0.045 Uiso 1 1 calc R U
C54 C 0.4768(15) 0.3577(8) 0.1969(14) 0.030(4) Uani 1 1 d . .
H54 H 0.5008 0.3719 0.2728 0.036 Uiso 1 1 calc R U
C55 C 0.936(2) 0.3236(9) 0.6972(19) 0.046(5) Uani 1 1 d . .
C56 C 0.821(2) 0.3266(13) 0.767(2) 0.077(8) Uani 1 1 d . .
H56A H 0.7813 0.2871 0.7671 0.116 Uiso 1 1 calc R U
H56B H 0.7647 0.3562 0.732 0.116 Uiso 1 1 calc R U
H56C H 0.8424 0.3383 0.8481 0.116 Uiso 1 1 calc R U
C57 C 0.822(2) 0.6981(9) 0.5932(18) 0.043(5) Uani 1 1 d . .
C58 C 0.950(3) 0.7042(15) 0.550(3) 0.096(10) Uani 1 1 d . .
H58A H 0.956 0.7409 0.5034 0.143 Uiso 1 1 calc R U
H58B H 0.9699 0.6695 0.5016 0.143 Uiso 1 1 calc R U
H58C H 1.0074 0.7064 0.6177 0.143 Uiso 1 1 calc R U
N1 N 0.4952(13) 0.6100(6) 0.5693(11) 0.025(3) Uani 1 1 d D .
H1N H 0.553(10) 0.634(7) 0.599(12) 0.03 Uiso 1 1 d D U
N2 N 0.3997(11) 0.5455(6) 0.4421(10) 0.023(3) Uani 1 1 d . .
N3 N 0.4103(10) 0.5107(7) 0.3409(9) 0.024(3) Uani 1 1 d . .
N4 N 0.2618(12) 0.3941(7) -0.2694(12) 0.027(3) Uani 1 1 d D .
H4N H 0.193(9) 0.374(7) -0.283(16) 0.032 Uiso 1 1 d D U
N5 N 0.3580(11) 0.4606(6) -0.1464(11) 0.025(3) Uani 1 1 d . .
N6 N 0.3502(9) 0.4934(6) -0.0479(10) 0.024(3) Uani 1 1 d . .
N7 N 1.0229(16) 0.3203(8) 0.6399(17) 0.052(4) Uani 1 1 d . .
N8 N 0.7285(15) 0.6925(7) 0.6301(14) 0.045(4) Uani 1 1 d D .
O1 O 0.0825(14) 0.6673(7) 0.8365(14) 0.060(4) Uani 1 1 d . .
O2 O 0.6431(13) 0.3141(7) -0.5547(11) 0.054(4) Uani 1 1 d . .
P1 P 0.1103(3) 0.57286(18) 0.1796(3) 0.0184(8) Uani 1 1 d . .
P2 P 0.6563(3) 0.43541(18) 0.1194(3) 0.0195(8) Uani 1 1 d . .
S1 S 0.6499(4) 0.5703(2) 0.4151(3) 0.0307(9) Uani 1 1 d . .
S2 S 0.1105(3) 0.4358(2) -0.1134(4) 0.0286(9) Uani 1 1 d . .
Au1 Au 0.62483(5) 0.49933(2) 0.26641(4) 0.02399(15) Uani 1 1 d . .
Au2 Au 0.14182(4) 0.50773(2) 0.03382(4) 0.02249(15) Uani 1 1 d . .

loop_
_atom_site_aniso_label
_atom_site_aniso_U_11
_atom_site_aniso_U_22
_atom_site_aniso_U_33
_atom_site_aniso_U_23
_atom_site_aniso_U_13
_atom_site_aniso_U_12
C1 0.027(10) 0.073(15) 0.055(12) 0.025(11) 0.022(9) 0.007(10)
C2 0.034(10) 0.049(12) 0.040(10) -0.001(9) 0.007(8) -0.003(9)
C3 0.052(14) 0.054(14) 0.073(15) -0.017(12) 0.023(12) 0.002(11)
C4 0.039(12) 0.036(11) 0.064(13) -0.003(10) 0.015(10) -0.012(9)
C5 0.020(9) 0.040(10) 0.018(8) 0.000(6) -0.007(6) 0.002(7)
C6 0.038(10) 0.047(11) 0.022(8) -0.010(7) 0.003(7) -0.015(8)
C7 0.029(9) 0.054(12) 0.017(7) 0.000(7) -0.001(7) -0.007(8)
C8 0.015(7) 0.031(9) 0.019(7) -0.002(6) -0.003(6) -0.002(6)
C9 0.013(6) 0.032(10) 0.030(7) -0.004(6) -0.010(5) 0.003(6)
C10 0.019(7) 0.044(10) 0.032(7) 0.006(9) -0.001(5) -0.001(9)
C11 0.031(9) 0.040(10) 0.033(9) 0.013(8) -0.007(7) 0.012(8)
C12 0.045(11) 0.038(10) 0.022(7) 0.015(7) 0.000(7) -0.003(8)
C13 0.023(7) 0.044(10) 0.026(6) 0.008(9) -0.004(5) -0.002(9)
C14 0.020(8) 0.033(9) 0.034(8) -0.004(7) -0.009(6) 0.001(7)
C15 0.016(7) 0.028(9) 0.020(7) 0.001(6) -0.003(5) -0.008(6)
C16 0.012(7) 0.017(7) 0.018(7) -0.001(6) -0.005(5) -0.001(6)
C17 0.024(10) 0.031(10) 0.075(14) -0.015(9) -0.022(9) 0.006(8)
C18 0.030(10) 0.030(11) 0.099(17) -0.026(11) -0.024(10) 0.011(9)
C19 0.016(8) 0.032(10) 0.060(12) 0.000(8) -0.010(8) 0.007(7)
C20 0.020(9) 0.035(10) 0.034(10) 0.008(7) -0.008(7) -0.004(7)
C21 0.016(7) 0.020(8) 0.028(7) 0.000(6) -0.006(6) -0.001(6)
C22 0.010(7) 0.025(8) 0.035(8) -0.002(7) -0.009(6) 0.000(6)
C23 0.017(8) 0.030(9) 0.032(8) 0.002(7) -0.014(6) -0.003(7)
C24 0.023(9) 0.042(12) 0.044(10) 0.004(9) -0.014(8) -0.009(8)
C25 0.020(9) 0.038(11) 0.056(12) -0.006(9) -0.003(8) -0.015(8)
C26 0.021(10) 0.037(11) 0.057(12) 0.007(10) 0.005(8) -0.013(8)
C27 0.014(8) 0.045(11) 0.034(9) -0.004(8) 0.003(6) -0.004(7)
C28 0.045(13) 0.11(2) 0.032(10) 0.017(12) 0.000(9) 0.027(13)
C29 0.037(10) 0.053(12) 0.025(8) 0.003(8) -0.008(7) 0.027(9)
C30 0.025(9) 0.063(13) 0.028(9) 0.003(8) -0.009(7) 0.006(9)
C31 0.019(8) 0.058(12) 0.024(8) -0.004(8) -0.001(6) -0.004(8)
C32 0.025(6) 0.035(7) 0.026(6) -0.001(5) -0.007(5) 0.002(5)
C33 0.028(9) 0.039(10) 0.032(9) -0.003(8) -0.010(7) 0.005(8)
C34 0.059(14) 0.045(12) 0.028(9) -0.001(8) -0.012(9) 0.014(10)
C35 0.013(7) 0.035(9) 0.031(8) 0.001(7) -0.007(6) 0.009(7)
C36 0.021(7) 0.032(10) 0.017(6) -0.004(6) -0.004(5) -0.001(7)
C37 0.019(6) 0.027(8) 0.022(6) -0.005(8) -0.008(5) -0.013(8)
C38 0.016(7) 0.031(8) 0.016(6) -0.006(6) -0.003(5) 0.001(6)
C39 0.020(8) 0.026(8) 0.020(7) -0.001(6) -0.001(6) -0.001(6)
C40 0.019(6) 0.039(9) 0.020(6) 0.003(8) 0.001(5) -0.003(8)
C41 0.038(11) 0.041(11) 0.054(12) 0.005(9) 0.007(9) -0.010(9)
C42 0.011(7) 0.037(10) 0.054(11) 0.015(8) -0.004(7) 0.008(7)
C43 0.008(8) 0.034(9) 0.026(8) -0.001(7) -0.003(6) -0.002(7)
C44 0.023(9) 0.034(10) 0.049(11) 0.003(8) -0.006(8) 0.006(8)
C45 0.032(10) 0.033(11) 0.073(14) 0.007(10) 0.001(10) 0.009(8)
C46 0.038(7) 0.045(7) 0.053(7) 0.003(6) -0.004(6) 0.006(6)
C47 0.013(9) 0.052(13) 0.063(13) 0.012(10) -0.012(8) -0.012(8)
C48 0.018(8) 0.031(10) 0.052(11) -0.004(8) -0.018(7) 0.002(7)
C49 0.015(7) 0.027(8) 0.021(7) 0.000(6) -0.003(6) 0.003(6)
C50 0.021(8) 0.023(8) 0.027(8) 0.003(6) -0.004(6) -0.001(6)
C51 0.030(9) 0.032(10) 0.036(9) -0.006(8) -0.010(7) 0.004(8)
C52 0.020(9) 0.037(11) 0.060(13) -0.009(9) 0.004(9) -0.006(8)
C53 0.034(11) 0.047(12) 0.031(9) 0.009(9) -0.004(8) -0.005(9)
C54 0.024(9) 0.037(10) 0.029(8) 0.004(7) -0.016(7) -0.001(7)
C55 0.053(14) 0.033(11) 0.050(12) -0.007(9) -0.027(10) 0.000(10)
C56 0.072(18) 0.081(19) 0.079(18) -0.035(15) 0.010(14) 0.005(15)
C57 0.039(12) 0.041(12) 0.048(11) 0.013(9) -0.002(9) 0.001(9)
C58 0.07(2) 0.12(3) 0.09(2) 0.05(2) -0.001(16) 0.019(18)
N1 0.020(7) 0.035(8) 0.020(6) -0.002(6) -0.005(6) -0.005(6)
N2 0.015(6) 0.041(8) 0.012(5) -0.003(5) -0.002(4) 0.003(6)
N3 0.014(5) 0.033(7) 0.026(5) -0.008(6) -0.003(4) 0.005(6)
N4 0.016(7) 0.035(8) 0.030(7) -0.004(6) 0.001(6) 0.003(6)
N5 0.017(6) 0.029(7) 0.029(6) -0.005(6) -0.002(5) 0.000(6)
N6 0.008(5) 0.034(8) 0.031(6) 0.012(6) 0.000(4) -0.003(6)
N7 0.033(9) 0.051(11) 0.070(12) 0.012(9) -0.019(9) -0.006(8)
N8 0.037(10) 0.050(10) 0.047(9) -0.001(8) -0.004(8) 0.005(8)
O1 0.049(9) 0.050(9) 0.081(11) -0.013(8) 0.035(8) 0.001(7)
O2 0.043(8) 0.083(11) 0.035(7) 0.004(7) 0.001(6) 0.020(8)
P1 0.0114(17) 0.027(2) 0.0165(16) -0.0016(15) -0.0050(13) 0.0000(15)
P2 0.0125(17) 0.024(2) 0.0218(18) 0.0015(15) -0.0025(14) 0.0009(16)
S1 0.0201(19) 0.047(3) 0.0254(18) -0.0142(18) -0.0002(16) -0.0028(18)
S2 0.0136(18) 0.039(2) 0.0331(19) -0.0105(18) -0.0011(15) -0.0031(16)
Au1 0.0202(3) 0.0323(3) 0.0193(2) -0.0011(3) -0.00394(18) 0.0018(3)
Au2 0.0186(3) 0.0283(3) 0.0204(2) -0.0014(3) -0.00293(18) 0.0046(3)

loop_
_atom_type_symbol
_atom_type_description
_atom_type_scat_dispersion_real
_atom_type_scat_dispersion_imag
_atom_type_scat_source
C C 0.0033 0.0016 'International Tables Vol C Tables 4.2.6.8 and 6.1.1.4'
H H 0 0 'International Tables Vol C Tables 4.2.6.8 and 6.1.1.4'
N N 0.0061 0.0033 'International Tables Vol C Tables 4.2.6.8 and 6.1.1.4'
O O 0.0106 0.006 'International Tables Vol C Tables 4.2.6.8 and 6.1.1.4'
P P 0.1023 0.0942 'International Tables Vol C Tables 4.2.6.8 and 6.1.1.4'
S S 0.1246 0.1234 'International Tables Vol C Tables 4.2.6.8 and 6.1.1.4'
Au Au -2.0133 8.8022 'International Tables Vol C Tables 4.2.6.8 and 6.1.1.4'

loop_
_geom_angle_atom_site_label_1
_geom_angle_atom_site_label_2
_geom_angle_atom_site_label_3
_geom_angle
O1 C1 H1A 109.5
O1 C1 H1B 109.5
H1A C1 H1B 109.5
O1 C1 H1C 109.5
H1A C1 H1C 109.5
H1B C1 H1C 109.5
C7 C2 C3 119.1(18)
C7 C2 O1 124.6(17)
C3 C2 O1 116.2(18)
C2 C3 C4 122(2)
C2 C3 H3 118.9
C4 C3 H3 118.9
C5 C4 C3 117.6(18)
C5 C4 H4 121.2
C3 C4 H4 121.2
C6 C5 C4 118.6(16)
C6 C5 N1 125.0(17)
C4 C5 N1 116.4(16)
C5 C6 C7 123.0(18)
C5 C6 H6 118.5
C7 C6 H6 118.5
C2 C7 C6 119.5(18)
C2 C7 H7 120.2
C6 C7 H7 120.2
N2 C8 N1 117.3(13)
N2 C8 S1 129.1(11)
N1 C8 S1 113.6(11)
N3 C9 C10 126.0(14)
N3 C9 H9 117
C10 C9 H9 117
C11 C10 C15 118.8(13)
C11 C10 C9 116.9(15)
C15 C10 C9 124.2(14)
C10 C11 C12 121.3(15)
C10 C11 H11 119.3
C12 C11 H11 119.3
C13 C12 C11 118.7(14)
C13 C12 H12 120.6
C11 C12 H12 120.6
C12 C13 C14 120.3(14)
C12 C13 H13 119.8
C14 C13 H13 119.8
C13 C14 C15 120.7(15)
C13 C14 H14 119.7
C15 C14 H14 119.7
C10 C15 C14 120.1(14)
C10 C15 P1 118.6(11)
C14 C15 P1 121.3(12)
C17 C16 C21 119.0(14)
C17 C16 P1 122.3(12)
C21 C16 P1 118.7(11)
C16 C17 C18 119.9(16)
C16 C17 H17 120.1
C18 C17 H17 120.1
C17 C18 C19 119.8(17)
C17 C18 H18 120.1
C19 C18 H18 120.1
C20 C19 C18 120.4(16)
C20 C19 H19 119.8
C18 C19 H19 119.8
C19 C20 C21 119.1(16)
C19 C20 H20 120.5
C21 C20 H20 120.5
C20 C21 C16 121.8(15)
C20 C21 H21 119.1
C16 C21 H21 119.1
C23 C22 C27 120.6(14)
C23 C22 P1 121.6(12)
C27 C22 P1 117.9(12)
C22 C23 C24 119.7(16)
C22 C23 H23 120.2
C24 C23 H23 120.2
C25 C24 C23 119.6(17)
C25 C24 H24 120.2
C23 C24 H24 120.2
C24 C25 C26 120.5(17)
C24 C25 H25 119.7
C26 C25 H25 119.7
C27 C26 C25 120.3(19)
C27 C26 H26 119.9
C25 C26 H26 119.9
C26 C27 C22 119.4(17)
C26 C27 H27 120.3
C22 C27 H27 120.3
O2 C28 H28A 109.5
O2 C28 H28B 109.5
H28A C28 H28B 109.5
O2 C28 H28C 109.5
H28A C28 H28C 109.5
H28B C28 H28C 109.5
C34 C29 O2 115.4(18)
C34 C29 C30 118.4(17)
O2 C29 C30 126.2(19)
C29 C30 C31 119.9(19)
C29 C30 H30 120
C31 C30 H30 120
C32 C31 C30 121.9(19)
C32 C31 H31 119.1
C30 C31 H31 119.1
C31 C32 C33 118.0(18)
C31 C32 N4 125.3(17)
C33 C32 N4 116.7(17)
C32 C33 C34 121.1(18)
C32 C33 H33 119.5
C34 C33 H33 119.5
C29 C34 C33 120.7(18)
C29 C34 H34 119.7
C33 C34 H34 119.7
N5 C35 N4 117.4(14)
N5 C35 S2 128.9(12)
N4 C35 S2 113.6(12)
N6 C36 C37 125.8(13)
N6 C36 H36 117.1
C37 C36 H36 117.1
C38 C37 C42 118.2(12)
C38 C37 C36 123.4(13)
C42 C37 C36 118.2(13)
C39 C38 C37 119.5(13)
C39 C38 P2 121.1(11)
C37 C38 P2 119.2(10)
C40 C39 C38 121.2(14)
C40 C39 H39 119.4
C38 C39 H39 119.4
C39 C40 C41 121.5(14)
C39 C40 H40 119.2
C41 C40 H40 119.2
C42 C41 C40 119.4(16)
C42 C41 H41 120.3
C40 C41 H41 120.3
C41 C42 C37 119.8(15)
C41 C42 H42 120.1
C37 C42 H42 120.1
C44 C43 C48 118.8(15)
C44 C43 P2 122.9(13)
C48 C43 P2 118.3(13)
C43 C44 C45 121.0(18)
C43 C44 H44 119.5
C45 C44 H44 119.5
C46 C45 C44 122(2)
C46 C45 H45 119.2
C44 C45 H45 119.2
C45 C46 C47 118.8(19)
C45 C46 H46 120.6
C47 C46 H46 120.6
C46 C47 C48 120.7(18)
C46 C47 H47 119.7
C48 C47 H47 119.7
C43 C48 C47 119.1(17)
C43 C48 H48 120.4
C47 C48 H48 120.4
C54 C49 C50 118.7(14)
C54 C49 P2 118.9(12)
C50 C49 P2 122.4(11)
C51 C50 C49 119.0(14)
C51 C50 H50 120.5
C49 C50 H50 120.5
C50 C51 C52 121.5(16)
C50 C51 H51 119.2
C52 C51 H51 119.2
C53 C52 C51 119.8(18)
C53 C52 H52 120.1
C51 C52 H52 120.1
C52 C53 C54 119.7(19)
C52 C53 H53 120.1
C54 C53 H53 120.1
C49 C54 C53 121.3(16)
C49 C54 H54 119.3
C53 C54 H54 119.3
N7 C55 C56 178(2)
C55 C56 H56A 109.5
C55 C56 H56B 109.5
H56A C56 H56B 109.5
C55 C56 H56C 109.5
H56A C56 H56C 109.5
H56B C56 H56C 109.5
N8 C57 C58 177(2)
C57 C58 H58A 109.5
C57 C58 H58B 109.5
H58A C58 H58B 109.5
C57 C58 H58C 109.5
H58A C58 H58C 109.5
H58B C58 H58C 109.5
C8 N1 C5 126.5(14)
C8 N1 H1N 129(9)
C5 N1 H1N 105(9)
C8 N2 N3 115.0(11)
C9 N3 N2 112.2(11)
C9 N3 Au1 132.5(10)
N2 N3 Au1 115.3(8)
C35 N4 C32 129.8(14)
C35 N4 H4N 114(10)
C32 N4 H4N 116(10)
C35 N5 N6 114.9(12)
C36 N6 N5 114.2(11)
C36 N6 Au2 128.6(10)
N5 N6 Au2 117.1(8)
C1 O1 C2 118.5(16)
C28 O2 C29 117.4(18)
C15 P1 C22 106.4(7)
C15 P1 C16 104.1(7)
C22 P1 C16 104.1(7)
C15 P1 Au2 112.2(5)
C22 P1 Au2 115.5(5)
C16 P1 Au2 113.5(5)
C43 P2 C49 103.7(7)
C43 P2 C38 103.5(7)
C49 P2 C38 105.8(7)
C43 P2 Au1 115.5(5)
C49 P2 Au1 113.8(5)
C38 P2 Au1 113.4(5)
C8 S1 Au1 102.6(5)
C35 S2 Au2 101.9(6)
P2 Au1 S1 164.29(14)
P2 Au1 N3 118.3(3)
S1 Au1 N3 77.4(3)
P1 Au2 S2 162.67(14)
P1 Au2 N6 121.0(3)
S2 Au2 N6 76.3(3)

loop_
_geom_bond_atom_site_label_1
_geom_bond_atom_site_label_2
_geom_bond_distance
C1 O1 1.36(2)
C1 H1A 0.98
C1 H1B 0.98
C1 H1C 0.98
C2 C7 1.33(3)
C2 C3 1.36(3)
C2 O1 1.38(2)
C3 C4 1.41(3)
C3 H3 0.95
C4 C5 1.37(3)
C4 H4 0.95
C5 C6 1.36(2)
C5 N1 1.44(2)
C6 C7 1.37(2)
C6 H6 0.95
C7 H7 0.95
C8 N2 1.320(18)
C8 N1 1.341(19)
C8 S1 1.752(15)
C9 N3 1.281(17)
C9 C10 1.495(19)
C9 H9 0.95
C10 C11 1.38(2)
C10 C15 1.39(2)
C11 C12 1.40(2)
C11 H11 0.95
C12 C13 1.38(2)
C12 H12 0.95
C13 C14 1.38(2)
C13 H13 0.95
C14 C15 1.38(2)
C14 H14 0.95
C15 P1 1.827(15)
C16 C17 1.36(2)
C16 C21 1.37(2)
C16 P1 1.835(15)
C17 C18 1.38(3)
C17 H17 0.95
C18 C19 1.38(2)
C18 H18 0.95
C19 C20 1.36(3)
C19 H19 0.95
C20 C21 1.37(2)
C20 H20 0.95
C21 H21 0.95
C22 C23 1.39(2)
C22 C27 1.39(2)
C22 P1 1.822(15)
C23 C24 1.39(2)
C23 H23 0.95
C24 C25 1.37(3)
C24 H24 0.95
C25 C26 1.39(3)
C25 H25 0.95
C26 C27 1.38(2)
C26 H26 0.95
C27 H27 0.95
C28 O2 1.37(3)
C28 H28A 0.98
C28 H28B 0.98
C28 H28C 0.98
C29 C34 1.38(3)
C29 O2 1.37(2)
C29 C30 1.39(3)
C30 C31 1.40(2)
C30 H30 0.95
C31 C32 1.36(2)
C31 H31 0.95
C32 C33 1.38(3)
C32 N4 1.40(2)
C33 C34 1.40(3)
C33 H33 0.95
C34 H34 0.95
C35 N5 1.309(19)
C35 N4 1.35(2)
C35 S2 1.746(15)
C36 N6 1.298(17)
C36 C37 1.455(18)
C36 H36 0.95
C37 C38 1.43(2)
C37 C42 1.44(2)
C38 C39 1.387(19)
C38 P2 1.819(14)
C39 C40 1.36(2)
C39 H39 0.95
C40 C41 1.41(2)
C40 H40 0.95
C41 C42 1.38(2)
C41 H41 0.95
C42 H42 0.95
C43 C44 1.37(2)
C43 C48 1.40(2)
C43 P2 1.810(17)
C44 C45 1.37(2)
C44 H44 0.95
C45 C46 1.36(3)
C45 H45 0.95
C46 C47 1.38(3)
C46 H46 0.95
C47 C48 1.40(2)
C47 H47 0.95
C48 H48 0.95
C49 C54 1.37(2)
C49 C50 1.42(2)
C49 P2 1.816(16)
C50 C51 1.36(2)
C50 H50 0.95
C51 C52 1.38(3)
C51 H51 0.95
C52 C53 1.37(3)
C52 H52 0.95
C53 C54 1.38(3)
C53 H53 0.95
C54 H54 0.95
C55 N7 1.16(3)
C55 C56 1.48(3)
C56 H56A 0.98
C56 H56B 0.98
C56 H56C 0.98
C57 N8 1.11(2)
C57 C58 1.47(3)
C58 H58A 0.98
C58 H58B 0.98
C58 H58C 0.98
N1 H1N 0.88(3)
N2 N3 1.394(16)
N3 Au1 2.493(10)
N4 H4N 0.87(3)
N5 N6 1.341(17)
N6 Au2 2.470(10)
P1 Au2 2.233(4)
P2 Au1 2.226(4)
S1 Au1 2.326(4)
S2 Au2 2.337(4)

loop_
_geom_hbond_atom_site_label_D
_geom_hbond_atom_site_label_H
_geom_hbond_atom_site_label_A
_geom_hbond_distance_DH
_geom_hbond_distance_HA
_geom_hbond_distance_DA
_geom_hbond_angle_DHA
_geom_hbond_site_symmetry_A
N1 H1N N8 0.88(3) 2.33(3) 3.19(2) 165(11) .
N4 H4N N7 0.87(3) 2.36(5) 3.21(2) 168(16) 1_454

loop_
_geom_torsion_atom_site_label_1
_geom_torsion_atom_site_label_2
_geom_torsion_atom_site_label_3
_geom_torsion_atom_site_label_4
_geom_torsion
C7 C2 C3 C4 0(4)
O1 C2 C3 C4 -177(2)
C2 C3 C4 C5 2(4)
C3 C4 C5 C6 -3(3)
C3 C4 C5 N1 179.3(18)
C4 C5 C6 C7 1(3)
N1 C5 C6 C7 178.8(15)
C3 C2 C7 C6 -2(3)
O1 C2 C7 C6 175.3(18)
C5 C6 C7 C2 1(3)
N3 C9 C10 C11 -72(3)
N3 C9 C10 C15 108(2)
C15 C10 C11 C12 -1(3)
C9 C10 C11 C12 179.0(17)
C10 C11 C12 C13 0(3)
C11 C12 C13 C14 1(3)
C12 C13 C14 C15 -1(3)
C11 C10 C15 C14 1(3)
C9 C10 C15 C14 -178.4(15)
C11 C10 C15 P1 -176.2(14)
C9 C10 C15 P1 4(3)
C13 C14 C15 C10 -1(3)
C13 C14 C15 P1 176.8(13)
C21 C16 C17 C18 -1(3)
P1 C16 C17 C18 -177.6(17)
C16 C17 C18 C19 0(4)
C17 C18 C19 C20 0(4)
C18 C19 C20 C21 1(3)
C19 C20 C21 C16 -2(3)
C17 C16 C21 C20 2(2)
P1 C16 C21 C20 178.9(12)
C27 C22 C23 C24 2(2)
P1 C22 C23 C24 -177.9(13)
C22 C23 C24 C25 0(3)
C23 C24 C25 C26 0(3)
C24 C25 C26 C27 -1(3)
C25 C26 C27 C22 3(3)
C23 C22 C27 C26 -3(3)
P1 C22 C27 C26 176.8(14)
C34 C29 C30 C31 2(3)
O2 C29 C30 C31 -177.0(15)
C29 C30 C31 C32 -1(3)
C30 C31 C32 C33 -1(3)
C30 C31 C32 N4 -178.0(16)
C31 C32 C33 C34 2(3)
N4 C32 C33 C34 179.2(15)
O2 C29 C34 C33 178.0(15)
C30 C29 C34 C33 -1(3)
C32 C33 C34 C29 -1(3)
N6 C36 C37 C38 -109.4(17)
N6 C36 C37 C42 65(2)
C42 C37 C38 C39 6(2)
C36 C37 C38 C39 -179.9(14)
C42 C37 C38 P2 -179.1(12)
C36 C37 C38 P2 -5(2)
C37 C38 C39 C40 -3(2)
P2 C38 C39 C40 -177.5(13)
C38 C39 C40 C41 1(3)
C39 C40 C41 C42 -2(3)
C40 C41 C42 C37 5(3)
C38 C37 C42 C41 -7(2)
C36 C37 C42 C41 178.1(17)
C48 C43 C44 C45 1(3)
P2 C43 C44 C45 178.4(15)
C43 C44 C45 C46 0(3)
C44 C45 C46 C47 0(3)
C45 C46 C47 C48 -1(3)
C44 C43 C48 C47 -2(3)
P2 C43 C48 C47 -179.6(15)
C46 C47 C48 C43 2(3)
C54 C49 C50 C51 -1(2)
P2 C49 C50 C51 177.5(13)
C49 C50 C51 C52 0(3)
C50 C51 C52 C53 1(3)
C51 C52 C53 C54 -1(3)
C50 C49 C54 C53 1(3)
P2 C49 C54 C53 -177.5(14)
C52 C53 C54 C49 0(3)
N2 C8 N1 C5 2(2)
S1 C8 N1 C5 -179.9(13)
C6 C5 N1 C8 31(2)
C4 C5 N1 C8 -151.2(18)
N1 C8 N2 N3 176.0(13)
S1 C8 N2 N3 -2(2)
C10 C9 N3 N2 -3(2)
C10 C9 N3 Au1 176.6(12)
C8 N2 N3 C9 -173.3(14)
C8 N2 N3 Au1 7.2(16)
N5 C35 N4 C32 0(3)
S2 C35 N4 C32 -176.8(14)
C31 C32 N4 C35 -24(3)
C33 C32 N4 C35 159.0(16)
N4 C35 N5 N6 -173.2(13)
S2 C35 N5 N6 3(2)
C37 C36 N6 N5 3(2)
C37 C36 N6 Au2 -174.8(12)
C35 N5 N6 C36 172.5(13)
C35 N5 N6 Au2 -9.4(16)
C7 C2 O1 C1 -5(3)
C3 C2 O1 C1 173(2)
C34 C29 O2 C28 179.1(15)
C30 C29 O2 C28 -2(2)
C10 C15 P1 C22 -69.1(16)
C14 C15 P1 C22 113.3(14)
C10 C15 P1 C16 -178.7(14)
C14 C15 P1 C16 3.7(15)
C10 C15 P1 Au2 58.2(15)
C14 C15 P1 Au2 -119.4(12)
C23 C22 P1 C15 -21.0(15)
C27 C22 P1 C15 159.3(13)
C23 C22 P1 C16 88.6(14)
C27 C22 P1 C16 -91.1(14)
C23 C22 P1 Au2 -146.2(12)
C27 C22 P1 Au2 34.0(14)
C17 C16 P1 C15 93.8(16)
C21 C16 P1 C15 -83.1(13)
C17 C16 P1 C22 -17.5(17)
C21 C16 P1 C22 165.6(12)
C17 C16 P1 Au2 -143.9(14)
C21 C16 P1 Au2 39.1(13)
C44 C43 P2 C49 29.5(17)
C48 C43 P2 C49 -153.1(14)
C44 C43 P2 C38 -80.8(16)
C48 C43 P2 C38 96.6(14)
C44 C43 P2 Au1 154.7(14)
C48 C43 P2 Au1 -28.0(15)
C54 C49 P2 C43 88.9(14)
C50 C49 P2 C43 -89.7(14)
C54 C49 P2 C38 -162.5(13)
C50 C49 P2 C38 18.9(15)
C54 C49 P2 Au1 -37.4(14)
C50 C49 P2 Au1 144.0(11)
C39 C38 P2 C43 -9.8(14)
C37 C38 P2 C43 175.3(12)
C39 C38 P2 C49 -118.5(13)
C37 C38 P2 C49 66.6(13)
C39 C38 P2 Au1 116.1(12)
C37 C38 P2 Au1 -58.8(13)
N2 C8 S1 Au1 -4.8(15)
N1 C8 S1 Au1 177.4(10)
N5 C35 S2 Au2 4.5(16)
N4 C35 S2 Au2 -179.0(11)
